data_7060185
loop_
_publ_author_name
'R\"osch, Andreas'
'Seifert, Fabian'
'Vass, Valentin'
'G\"orls, Helmar'
'Kretschmer, Robert'

_publ_section_title
;
 Synthesis, structure, and catalytic activity of dinuclear aluminium
 bis(amidinate) and bis(guanidinate) complexes
;
_journal_issue 2
_journal_name_full 'New Journal of Chemistry'
_journal_page_first 972
_journal_page_last 981
_journal_paper_doi 10.1039/D0NJ05007E
_journal_volume 45
_journal_year 2021
_chemical_formula_moiety 'C42 H70 Al2 N6'
_chemical_formula_sum 'C42 H70 Al2 N6'
_chemical_formula_weight 713.00
_space_group_crystal_system monoclinic
_space_group_IT_number 14
_space_group_name_Hall '-P 2yn'
_space_group_name_H-M_alt 'P 1 21/n 1'
_atom_sites_solution_hydrogens geom
_audit_creation_method SHELXL-2018/3
_audit_update_record
;
2020-10-09 deposited with the CCDC.	2020-11-10 downloaded from the CCDC.
;
_cell_angle_alpha 90
_cell_angle_beta 91.173(2)
_cell_angle_gamma 90
_cell_formula_units_Z 2
_cell_length_a 10.1444(2)
_cell_length_b 15.2810(4)
_cell_length_c 14.1282(4)
_cell_measurement_reflns_used 14847
_cell_measurement_temperature 123(2)
_cell_measurement_theta_max 73.552
_cell_measurement_theta_min 4.262
_cell_volume 2189.65(9)
_computing_cell_refinement 'CrysAlisPro 1.171.38.43 (Rigaku OD, 2015)'
_computing_data_collection 'CrysAlisPro 1.171.38.43 (Rigaku OD, 2015)'
_computing_data_reduction 'CrysAlisPro 1.171.38.43 (Rigaku OD, 2015)'
_computing_molecular_graphics SHELXTL/PC
_computing_publication_material 'SHELXL-2018/3 (Sheldrick, 2018)'
_computing_structure_refinement 'SHELXL-2018/3 (Sheldrick, 2018)'
_computing_structure_solution 'SHELXT 2014/5 (Sheldrick, 2014)'
_diffrn_ambient_temperature 123(2)
_diffrn_measured_fraction_theta_full 0.998
_diffrn_measured_fraction_theta_max 0.977
_diffrn_measurement_device_type 'Xcalibur, AtlasS2, Gemini ultra'
_diffrn_measurement_method '\w scans'
_diffrn_radiation_type CuK\a
_diffrn_radiation_wavelength 1.54184
_diffrn_reflns_av_R_equivalents 0.0232
_diffrn_reflns_av_unetI/netI 0.0193
_diffrn_reflns_Laue_measured_fraction_full 0.998
_diffrn_reflns_Laue_measured_fraction_max 0.977
_diffrn_reflns_limit_h_max 12
_diffrn_reflns_limit_h_min -12
_diffrn_reflns_limit_k_max 18
_diffrn_reflns_limit_k_min -18
_diffrn_reflns_limit_l_max 15
_diffrn_reflns_limit_l_min -17
_diffrn_reflns_number 14847
_diffrn_reflns_point_group_measured_fraction_full 0.998
_diffrn_reflns_point_group_measured_fraction_max 0.977
_diffrn_reflns_theta_full 67.684
_diffrn_reflns_theta_max 73.552
_diffrn_reflns_theta_min 4.262
_diffrn_source 'micro-focus sealed X-ray tube'
_exptl_absorpt_coefficient_mu 0.849
_exptl_absorpt_correction_T_max 0.951
_exptl_absorpt_correction_T_min 0.879
_exptl_absorpt_correction_type gaussian
_exptl_absorpt_process_details
; 
CrysAlisPro 1.171.38.43 (Rigaku Oxford Diffraction, 2015) 
Numerical absorption correction based on gaussian integration over 
   a multifaceted crystal model 
Empirical absorption correction using spherical harmonics, 
 implemented in SCALE3 ABSPACK scaling algorithm. 
;
_exptl_crystal_colour colourless
_exptl_crystal_density_diffrn 1.081
_exptl_crystal_density_method 'not measured'
_exptl_crystal_description prism
_exptl_crystal_F_000 780
_exptl_crystal_size_max 0.233
_exptl_crystal_size_mid 0.149
_exptl_crystal_size_min 0.071
_refine_diff_density_max 0.263
_refine_diff_density_min -0.200
_refine_diff_density_rms 0.039
_refine_ls_extinction_method none
_refine_ls_goodness_of_fit_ref 1.035
_refine_ls_hydrogen_treatment constr
_refine_ls_matrix_type full
_refine_ls_number_parameters 232
_refine_ls_number_reflns 4310
_refine_ls_number_restraints 0
_refine_ls_restrained_S_all 1.035
_refine_ls_R_factor_all 0.0392
_refine_ls_R_factor_gt 0.0356
_refine_ls_shift/su_max 0.001
_refine_ls_shift/su_mean 0.000
_refine_ls_structure_factor_coef Fsqd
_refine_ls_weighting_details 'w=1/[\s^2^(Fo^2^)+(0.0511P)^2^+0.7235P] where P=(Fo^2^+2Fc^2^)/3'
_refine_ls_weighting_scheme calc
_refine_ls_wR_factor_gt 0.0935
_refine_ls_wR_factor_ref 0.0969
_reflns_Friedel_coverage 0.000
_reflns_number_gt 3925
_reflns_number_total 4310
_reflns_threshold_expression 'I > 2\s(I)'
_cod_data_source_file d0nj05007e2.cif
_cod_data_source_block FO7078_4c
_cod_depositor_comments 'Adding full bibliography for 7060181--7060191.cif.'
_cod_original_sg_symbol_H-M 'P 21/n'
_cod_database_code 7060185
_shelx_shelxl_version_number 2018/3
_shelx_space_group_comment
; 
The symmetry employed for this shelxl refinement is uniquely defined 
by the following loop, which should always be used as a source of 
symmetry information in preference to the above space-group names. 
They are only intended as comments. 
;
_shelx_estimated_absorpt_t_min 0.827
_shelx_estimated_absorpt_t_max 0.942

loop_
_space_group_symop_operation_xyz
'x, y, z'
'-x+1/2, y+1/2, -z+1/2'
'-x, -y, -z'
'x-1/2, -y-1/2, z-1/2'

loop_
_atom_site_label
_atom_site_type_symbol
_atom_site_fract_x
_atom_site_fract_y
_atom_site_fract_z
_atom_site_U_iso_or_equiv
_atom_site_adp_type
_atom_site_occupancy
_atom_site_site_symmetry_order
_atom_site_calc_flag
_atom_site_refinement_flags_posn
_atom_site_refinement_flags_adp
_atom_site_refinement_flags_occupancy
_atom_site_disorder_assembly
_atom_site_disorder_group
Al1 Al 0.46721(3) 0.62413(2) 0.74298(2) 0.01877(11) Uani 1 1 d . . . . .
N1 N 0.61329(9) 0.70187(6) 0.72117(7) 0.0167(2) Uani 1 1 d . . . . .
N2 N 0.55885(9) 0.64952(6) 0.85994(7) 0.0184(2) Uani 1 1 d . . . . .
N3 N 0.75501(10) 0.73675(7) 0.85333(7) 0.0209(2) Uani 1 1 d . . . . .
C1 C 0.64534(11) 0.76942(7) 0.65586(8) 0.0171(2) Uani 1 1 d . . . . .
C2 C 0.72885(11) 0.74889(7) 0.58029(8) 0.0182(2) Uani 1 1 d . . . . .
C3 C 0.74747(12) 0.81184(8) 0.51015(8) 0.0229(3) Uani 1 1 d . . . . .
H3A H 0.803152 0.799011 0.458708 0.027 Uiso 1 1 calc R U . . .
C4 C 0.68610(12) 0.89263(9) 0.51435(9) 0.0258(3) Uani 1 1 d . . . . .
H4A H 0.697988 0.934124 0.465180 0.031 Uiso 1 1 calc R U . . .
C5 C 0.60746(12) 0.91297(8) 0.59014(9) 0.0248(3) Uani 1 1 d . . . . .
H5A H 0.567759 0.969166 0.593373 0.030 Uiso 1 1 calc R U . . .
C6 C 0.58548(11) 0.85219(8) 0.66199(8) 0.0202(2) Uani 1 1 d . . . . .
C7 C 0.79866(11) 0.66098(8) 0.57468(8) 0.0215(2) Uani 1 1 d . . . . .
H7A H 0.792655 0.632343 0.638090 0.026 Uiso 1 1 calc R U . . .
C8 C 0.73323(14) 0.60012(9) 0.50191(10) 0.0310(3) Uani 1 1 d . . . . .
H8A H 0.640443 0.591704 0.517637 0.047 Uiso 1 1 calc R U . . .
H8B H 0.778475 0.543451 0.502694 0.047 Uiso 1 1 calc R U . . .
H8C H 0.738800 0.626159 0.438731 0.047 Uiso 1 1 calc R U . . .
C9 C 0.94530(12) 0.67151(9) 0.55290(10) 0.0295(3) Uani 1 1 d . . . . .
H9A H 0.986575 0.711103 0.599330 0.044 Uiso 1 1 calc R U . . .
H9B H 0.954324 0.695882 0.489204 0.044 Uiso 1 1 calc R U . . .
H9C H 0.988701 0.614265 0.556258 0.044 Uiso 1 1 calc R U . . .
C10 C 0.49849(13) 0.87787(8) 0.74400(9) 0.0241(3) Uani 1 1 d . . . . .
H10A H 0.479722 0.823717 0.781105 0.029 Uiso 1 1 calc R U . . .
C11 C 0.57154(17) 0.94211(10) 0.81007(11) 0.0404(4) Uani 1 1 d . . . . .
H11A H 0.653698 0.915257 0.833389 0.061 Uiso 1 1 calc R U . . .
H11B H 0.515753 0.956346 0.863751 0.061 Uiso 1 1 calc R U . . .
H11C H 0.591809 0.995757 0.775245 0.061 Uiso 1 1 calc R U . . .
C12 C 0.36668(15) 0.91643(11) 0.71089(11) 0.0396(4) Uani 1 1 d . . . . .
H12A H 0.321426 0.874860 0.668578 0.059 Uiso 1 1 calc R U . . .
H12B H 0.382035 0.971305 0.676951 0.059 Uiso 1 1 calc R U . . .
H12C H 0.311924 0.927889 0.765877 0.059 Uiso 1 1 calc R U . . .
C13 C 0.64746(11) 0.69876(7) 0.81432(8) 0.0169(2) Uani 1 1 d . . . . .
C14 C 0.86922(12) 0.76589(9) 0.79835(9) 0.0238(3) Uani 1 1 d . . . . .
H14A H 0.850331 0.821730 0.765231 0.029 Uiso 1 1 calc R U . . .
H14B H 0.894587 0.721206 0.751370 0.029 Uiso 1 1 calc R U . . .
C15 C 0.97583(12) 0.77740(9) 0.87417(9) 0.0281(3) Uani 1 1 d . . . . .
H15A H 1.043169 0.820145 0.854277 0.034 Uiso 1 1 calc R U . . .
H15B H 1.019429 0.721048 0.889470 0.034 Uiso 1 1 calc R U . . .
C16 C 0.89876(13) 0.81159(9) 0.95803(9) 0.0289(3) Uani 1 1 d . . . . .
H16A H 0.948937 0.803396 1.018217 0.035 Uiso 1 1 calc R U . . .
H16B H 0.877142 0.874389 0.950207 0.035 Uiso 1 1 calc R U . . .
C17 C 0.77466(13) 0.75554(9) 0.95525(9) 0.0281(3) Uani 1 1 d . . . . .
H17A H 0.787603 0.700906 0.991943 0.034 Uiso 1 1 calc R U . . .
H17B H 0.698588 0.787865 0.980698 0.034 Uiso 1 1 calc R U . . .
C18 C 0.49547(15) 0.50605(9) 0.69393(10) 0.0335(3) Uani 1 1 d . . . . .
H18A H 0.471821 0.504456 0.626353 0.050 Uiso 1 1 calc R U . . .
H18B H 0.440307 0.464522 0.728130 0.050 Uiso 1 1 calc R U . . .
H18C H 0.588453 0.490014 0.702742 0.050 Uiso 1 1 calc R U . . .
C19 C 0.28782(13) 0.67120(10) 0.72773(10) 0.0325(3) Uani 1 1 d . . . . .
H19A H 0.224664 0.629852 0.754304 0.049 Uiso 1 1 calc R U . . .
H19B H 0.267400 0.679927 0.660296 0.049 Uiso 1 1 calc R U . . .
H19C H 0.281903 0.727296 0.760995 0.049 Uiso 1 1 calc R U . . .
C20 C 0.58637(12) 0.60203(8) 0.94764(8) 0.0212(2) Uani 1 1 d . . . . .
H20A H 0.566501 0.639737 1.002522 0.025 Uiso 1 1 calc R U . . .
H20B H 0.680930 0.586126 0.951502 0.025 Uiso 1 1 calc R U . . .
C21 C 0.50243(12) 0.51960(8) 0.95058(8) 0.0209(2) Uani 1 1 d . . . . .
H21A H 0.411663 0.533767 0.928504 0.025 Uiso 1 1 calc R U . . .
H21B H 0.538788 0.475714 0.906666 0.025 Uiso 1 1 calc R U . . .

loop_
_atom_site_aniso_label
_atom_site_aniso_U_11
_atom_site_aniso_U_22
_atom_site_aniso_U_33
_atom_site_aniso_U_23
_atom_site_aniso_U_13
_atom_site_aniso_U_12
Al1 0.01840(18) 0.01896(18) 0.01894(19) 0.00118(12) 0.00033(13) -0.00372(12)
N1 0.0178(4) 0.0168(5) 0.0154(5) 0.0026(3) -0.0002(3) -0.0023(4)
N2 0.0198(5) 0.0173(5) 0.0180(5) 0.0048(4) 0.0006(4) -0.0023(4)
N3 0.0213(5) 0.0261(5) 0.0152(5) 0.0032(4) -0.0007(4) -0.0067(4)
C1 0.0175(5) 0.0190(5) 0.0148(5) 0.0026(4) -0.0020(4) -0.0036(4)
C2 0.0170(5) 0.0210(6) 0.0167(5) 0.0018(4) -0.0019(4) -0.0024(4)
C3 0.0218(6) 0.0290(6) 0.0179(6) 0.0046(5) 0.0014(4) -0.0028(5)
C4 0.0269(6) 0.0266(6) 0.0238(6) 0.0116(5) 0.0000(5) -0.0037(5)
C5 0.0272(6) 0.0196(6) 0.0276(6) 0.0057(5) 0.0005(5) 0.0002(5)
C6 0.0208(5) 0.0198(6) 0.0200(6) 0.0016(4) -0.0009(4) -0.0016(4)
C7 0.0210(6) 0.0242(6) 0.0193(6) 0.0013(4) 0.0013(4) 0.0015(5)
C8 0.0307(7) 0.0288(7) 0.0333(7) -0.0084(5) -0.0040(5) 0.0067(5)
C9 0.0220(6) 0.0353(7) 0.0315(7) 0.0040(6) 0.0040(5) 0.0042(5)
C10 0.0303(6) 0.0185(6) 0.0237(6) 0.0012(5) 0.0042(5) 0.0047(5)
C11 0.0538(9) 0.0342(8) 0.0335(8) -0.0100(6) 0.0058(7) -0.0029(7)
C12 0.0355(8) 0.0447(9) 0.0389(8) 0.0082(7) 0.0096(6) 0.0166(7)
C13 0.0187(5) 0.0145(5) 0.0175(5) 0.0018(4) 0.0009(4) 0.0007(4)
C14 0.0203(6) 0.0312(7) 0.0199(6) 0.0028(5) 0.0004(5) -0.0070(5)
C15 0.0210(6) 0.0354(7) 0.0275(7) 0.0040(5) -0.0046(5) -0.0051(5)
C16 0.0286(6) 0.0358(7) 0.0221(6) 0.0006(5) -0.0047(5) -0.0112(5)
C17 0.0291(6) 0.0391(7) 0.0159(6) 0.0005(5) -0.0018(5) -0.0113(5)
C18 0.0406(8) 0.0244(6) 0.0356(8) -0.0059(5) 0.0037(6) -0.0086(6)
C19 0.0219(6) 0.0431(8) 0.0325(7) 0.0062(6) -0.0016(5) -0.0008(6)
C20 0.0233(5) 0.0215(6) 0.0188(6) 0.0066(4) 0.0003(4) -0.0025(5)
C21 0.0230(6) 0.0191(6) 0.0207(6) 0.0049(5) 0.0033(4) -0.0007(4)

loop_
_atom_type_symbol
_atom_type_description
_atom_type_scat_dispersion_real
_atom_type_scat_dispersion_imag
_atom_type_scat_source
C C 0.0181 0.0091 'International Tables Vol C Tables 4.2.6.8 and 6.1.1.4'
H H 0.0000 0.0000 'International Tables Vol C Tables 4.2.6.8 and 6.1.1.4'
Al Al 0.2130 0.2455 'International Tables Vol C Tables 4.2.6.8 and 6.1.1.4'
N N 0.0311 0.0180 'International Tables Vol C Tables 4.2.6.8 and 6.1.1.4'

loop_
_geom_angle_atom_site_label_1
_geom_angle_atom_site_label_2
_geom_angle_atom_site_label_3
_geom_angle
_geom_angle_site_symmetry_1
_geom_angle_site_symmetry_3
_geom_angle_publ_flag
N2 Al1 N1 69.69(4) . . ?
N2 Al1 C18 114.81(6) . . ?
N1 Al1 C18 113.13(5) . . ?
N2 Al1 C19 116.86(6) . . ?
N1 Al1 C19 118.03(5) . . ?
C18 Al1 C19 116.17(7) . . ?
C1 N1 Al1 137.31(8) . . ?
C13 N2 C20 124.53(10) . . ?
C20 N2 Al1 135.41(8) . . ?
C13 N3 C14 123.62(10) . . ?
C13 N3 C17 125.14(10) . . ?
C14 N3 C17 111.24(9) . . ?
C6 C1 C2 120.86(10) . . ?
C6 C1 N1 120.43(10) . . ?
C2 C1 N1 118.47(10) . . ?
C3 C2 C1 118.39(11) . . ?
C3 C2 C7 120.09(10) . . ?
C1 C2 C7 121.52(10) . . ?
C4 C3 C2 121.08(11) . . ?
C4 C3 H3A 119.5 . . ?
C2 C3 H3A 119.5 . . ?
C5 C4 C3 120.02(11) . . ?
C5 C4 H4A 120.0 . . ?
C3 C4 H4A 120.0 . . ?
C4 C5 C6 121.07(11) . . ?
C4 C5 H5A 119.5 . . ?
C6 C5 H5A 119.5 . . ?
C5 C6 C1 118.53(11) . . ?
C5 C6 C10 119.03(11) . . ?
C1 C6 C10 122.45(10) . . ?
C2 C7 C8 112.10(10) . . ?
C2 C7 C9 111.86(10) . . ?
C8 C7 C9 109.79(10) . . ?
C2 C7 H7A 107.6 . . ?
C8 C7 H7A 107.6 . . ?
C9 C7 H7A 107.6 . . ?
C7 C8 H8A 109.5 . . ?
C7 C8 H8B 109.5 . . ?
H8A C8 H8B 109.5 . . ?
C7 C8 H8C 109.5 . . ?
H8A C8 H8C 109.5 . . ?
H8B C8 H8C 109.5 . . ?
C7 C9 H9A 109.5 . . ?
C7 C9 H9B 109.5 . . ?
H9A C9 H9B 109.5 . . ?
C7 C9 H9C 109.5 . . ?
H9A C9 H9C 109.5 . . ?
H9B C9 H9C 109.5 . . ?
C6 C10 C12 112.60(11) . . ?
C6 C10 C11 110.34(11) . . ?
C12 C10 C11 110.40(12) . . ?
C6 C10 H10A 107.8 . . ?
C12 C10 H10A 107.8 . . ?
C11 C10 H10A 107.8 . . ?
C10 C11 H11A 109.5 . . ?
C10 C11 H11B 109.5 . . ?
H11A C11 H11B 109.5 . . ?
C10 C11 H11C 109.5 . . ?
H11A C11 H11C 109.5 . . ?
H11B C11 H11C 109.5 . . ?
C10 C12 H12A 109.5 . . ?
C10 C12 H12B 109.5 . . ?
H12A C12 H12B 109.5 . . ?
C10 C12 H12C 109.5 . . ?
H12A C12 H12C 109.5 . . ?
H12B C12 H12C 109.5 . . ?
N3 C13 N2 126.11(10) . . ?
N3 C13 N1 124.92(10) . . ?
N2 C13 N1 108.94(10) . . ?
N3 C14 C15 102.67(10) . . ?
N3 C14 H14A 111.2 . . ?
C15 C14 H14A 111.2 . . ?
N3 C14 H14B 111.2 . . ?
C15 C14 H14B 111.2 . . ?
H14A C14 H14B 109.1 . . ?
C14 C15 C16 102.65(10) . . ?
C14 C15 H15A 111.2 . . ?
C16 C15 H15A 111.2 . . ?
C14 C15 H15B 111.2 . . ?
C16 C15 H15B 111.2 . . ?
H15A C15 H15B 109.2 . . ?
C17 C16 C15 102.94(10) . . ?
C17 C16 H16A 111.2 . . ?
C15 C16 H16A 111.2 . . ?
C17 C16 H16B 111.2 . . ?
C15 C16 H16B 111.2 . . ?
H16A C16 H16B 109.1 . . ?
N3 C17 C16 103.26(10) . . ?
N3 C17 H17A 111.1 . . ?
C16 C17 H17A 111.1 . . ?
N3 C17 H17B 111.1 . . ?
C16 C17 H17B 111.1 . . ?
H17A C17 H17B 109.1 . . ?
Al1 C18 H18A 109.5 . . ?
Al1 C18 H18B 109.5 . . ?
H18A C18 H18B 109.5 . . ?
Al1 C18 H18C 109.5 . . ?
H18A C18 H18C 109.5 . . ?
H18B C18 H18C 109.5 . . ?
Al1 C19 H19A 109.5 . . ?
Al1 C19 H19B 109.5 . . ?
H19A C19 H19B 109.5 . . ?
Al1 C19 H19C 109.5 . . ?
H19A C19 H19C 109.5 . . ?
H19B C19 H19C 109.5 . . ?
N2 C20 C21 109.73(10) . . ?
N2 C20 H20A 109.7 . . ?
C21 C20 H20A 109.7 . . ?
N2 C20 H20B 109.7 . . ?
C21 C20 H20B 109.7 . . ?
H20A C20 H20B 108.2 . . ?
C21 C21 C20 112.32(13) 3_667 . ?
C21 C21 H21A 109.1 3_667 . ?
C20 C21 H21A 109.1 . . ?
C21 C21 H21B 109.1 3_667 . ?
C20 C21 H21B 109.1 . . ?
H21A C21 H21B 107.9 . . ?

loop_
_geom_bond_atom_site_label_1
_geom_bond_atom_site_label_2
_geom_bond_distance
_geom_bond_site_symmetry_2
_geom_bond_publ_flag
Al1 N2 1.9189(10) . ?
Al1 N1 1.9290(10) . ?
Al1 C18 1.9561(14) . ?
Al1 C19 1.9645(14) . ?
N1 C13 1.3549(15) . ?
N1 C1 1.4264(14) . ?
N2 C13 1.3465(14) . ?
N2 C20 1.4580(14) . ?
N3 C13 1.3441(15) . ?
N3 C14 1.4767(15) . ?
N3 C17 1.4779(15) . ?
C1 C6 1.4065(16) . ?
C1 C2 1.4117(16) . ?
C2 C3 1.3967(16) . ?
C2 C7 1.5214(16) . ?
C3 C4 1.3845(18) . ?
C3 H3A 0.9500 . ?
C4 C5 1.3837(18) . ?
C4 H4A 0.9500 . ?
C5 C6 1.3971(17) . ?
C5 H5A 0.9500 . ?
C6 C10 1.5222(16) . ?
C7 C8 1.5280(18) . ?
C7 C9 1.5337(16) . ?
C7 H7A 1.0000 . ?
C8 H8A 0.9800 . ?
C8 H8B 0.9800 . ?
C8 H8C 0.9800 . ?
C9 H9A 0.9800 . ?
C9 H9B 0.9800 . ?
C9 H9C 0.9800 . ?
C10 C12 1.5259(19) . ?
C10 C11 1.5348(19) . ?
C10 H10A 1.0000 . ?
C11 H11A 0.9800 . ?
C11 H11B 0.9800 . ?
C11 H11C 0.9800 . ?
C12 H12A 0.9800 . ?
C12 H12B 0.9800 . ?
C12 H12C 0.9800 . ?
C14 C15 1.5167(17) . ?
C14 H14A 0.9900 . ?
C14 H14B 0.9900 . ?
C15 C16 1.5251(19) . ?
C15 H15A 0.9900 . ?
C15 H15B 0.9900 . ?
C16 C17 1.5226(17) . ?
C16 H16A 0.9900 . ?
C16 H16B 0.9900 . ?
C17 H17A 0.9900 . ?
C17 H17B 0.9900 . ?
C18 H18A 0.9800 . ?
C18 H18B 0.9800 . ?
C18 H18C 0.9800 . ?
C19 H19A 0.9800 . ?
C19 H19B 0.9800 . ?
C19 H19C 0.9800 . ?
C20 C21 1.5215(16) . ?
C20 H20A 0.9900 . ?
C20 H20B 0.9900 . ?
C21 C21 1.521(2) 3_667 ?
C21 H21A 0.9900 . ?
C21 H21B 0.9900 . ?
